data_7208164
loop_
_publ_author_name
'Bernini, Maria C.'
'Platero-Prats, Ana E.'
'Snejko, Natalia'
'Guti\'errez-Puebla, Enrique'
'Labrador, Ana'
'S\'aez-Puche, Regino'
'Romero de Paz, Julio'
'Monge, M. Angeles'

_publ_section_title
;
 Tuning the magnetic properties of transition metal MOFs by metal--oxygen
 condensation control: the relation between synthesis temperature, SBU
 nuclearity and carboxylate geometry
;
_journal_issue 17
_journal_name_full CrystEngComm
_journal_page_first 5493
_journal_paper_doi 10.1039/c2ce06563k
_journal_volume 14
_journal_year 2012
_chemical_formula_moiety 'C34 H20 Mn3 F12 O11'
_chemical_formula_sum 'C34 H20 F12 Mn3 O11'
_chemical_formula_weight 997.32
_space_group_IT_number 14
_symmetry_cell_setting monoclinic
_symmetry_Int_Tables_number 14
_symmetry_space_group_name_Hall '-P 2ybc'
_symmetry_space_group_name_H-M 'P 1 21/c 1'
_cell_angle_alpha 90
_cell_angle_beta 99.91(2)
_cell_angle_gamma 90
_cell_formula_units_Z 4
_cell_length_a 7.316(2)
_cell_length_b 32.023(5)
_cell_length_c 16.533(3)
_cell_measurement_temperature 298
_cell_volume 3815.6(14)
_computing_cell_refinement 'Materials Studio 5.5'
_computing_data_collection 'local program'
_computing_structure_refinement 'Materials Studio 5.5'
_diffrn_ambient_temperature 298
_diffrn_measurement_method \q/2\q
_diffrn_radiation_type 'Cu K\a'
_diffrn_radiation_wavelength 1.5405
_exptl_absorpt_coefficient_mu 9.036
_exptl_crystal_density_diffrn 1.736
_exptl_crystal_density_method 'not measured'
_exptl_crystal_F_000 1980
_pd_proc_ls_profile_function Pseudo-Voig
_pd_proc_ls_prof_R_factor 0.1996
_pd_proc_ls_prof_wR_factor 0.0828
_cod_data_source_file c2ce06563k.txt
_cod_data_source_block compound_1a
_cod_depositor_comments
;
The following automatic conversions were performed:

'_symmetry_cell_setting' value 'Monoclinic' changed to 'monoclinic'
according to /home/saulius/struct/CIF-dictionaries/cif_core.dic
dictionary named 'cif_core.dic' version 2.4.1 from 2010-06-29.

Automatic conversion script
Id: cif_fix_values 1891 2012-01-12 08:04:46Z andrius 
;
_cod_original_cell_volume 3816(1)
_cod_original_sg_symbol_Hall 2ybc
_cod_original_sg_symbol_H-M 'P 21/C'
_cod_original_formula_sum 'C34 H20 Mn3 F12 O11'
_cod_database_code 7208164

loop_
_symmetry_equiv_pos_as_xyz
x,y,z
-x,y+1/2,-z+1/2
-x,-y,-z
x,-y+1/2,z+1/2

loop_
_atom_site_label
_atom_site_type_symbol
_atom_site_fract_x
_atom_site_fract_y
_atom_site_fract_z
_atom_site_U_iso_or_equiv
_atom_site_adp_type
_atom_site_occupancy
C1 C 0.69370 1.02384 0.35680 0.05000 Uiso 1.00
C2 C 0.75100 1.04730 0.28640 0.05000 Uiso 1.00
C3 C 0.83430 1.02596 0.22840 0.05000 Uiso 1.00
C4 C 0.89360 1.04790 0.16540 0.05000 Uiso 1.00
C5 C 0.88250 1.09170 0.16130 0.05000 Uiso 1.00
C6 C 0.80190 1.11274 0.22000 0.05000 Uiso 1.00
C7 C 0.73200 1.09071 0.28130 0.05000 Uiso 1.00
C8 C 0.96580 1.11321 0.09200 0.05000 Uiso 1.00
C9 C 0.92900 1.16117 0.08670 0.05000 Uiso 1.00
C10 C 1.18080 1.10688 0.11180 0.05000 Uiso 1.00
C11 C 0.87800 1.09518 0.00670 0.05000 Uiso 1.00
C12 C 0.97670 1.08775 -0.05650 0.05000 Uiso 1.00
C13 C 0.88650 1.07429 -0.13340 0.05000 Uiso 1.00
C14 C 0.69320 1.06918 -0.14860 0.05000 Uiso 1.00
C15 C 0.59440 1.07600 -0.08530 0.05000 Uiso 1.00
C16 C 0.68490 1.08861 -0.00790 0.05000 Uiso 1.00
C17 C 0.59850 1.05874 -0.23540 0.05000 Uiso 1.00
C18 C 0.03970 0.89734 0.51750 0.05000 Uiso 1.00
C19 C -0.06160 0.86355 0.55430 0.05000 Uiso 1.00
C20 C -0.20180 0.87323 0.59920 0.05000 Uiso 1.00
C21 C -0.30520 0.84153 0.62740 0.05000 Uiso 1.00
C22 C -0.27090 0.79966 0.61060 0.05000 Uiso 1.00
C23 C -0.12830 0.79002 0.56660 0.05000 Uiso 1.00
C24 C -0.02300 0.82167 0.53970 0.05000 Uiso 1.00
C25 C -0.39120 0.76321 0.63410 0.05000 Uiso 1.00
C26 C -0.51110 0.77610 0.69920 0.05000 Uiso 1.00
C27 C -0.52440 0.74990 0.55380 0.05000 Uiso 1.00
C28 C -0.26910 0.72642 0.67310 0.05000 Uiso 1.00
C29 C -0.10130 0.73596 0.72540 0.05000 Uiso 1.00
C30 C 0.00830 0.70435 0.76800 0.05000 Uiso 1.00
C31 C -0.05350 0.66298 0.76080 0.05000 Uiso 1.00
C32 C -0.22000 0.65323 0.70850 0.05000 Uiso 1.00
C33 C -0.32580 0.68470 0.66480 0.05000 Uiso 1.00
C34 C 0.05650 0.62940 0.81060 0.05000 Uiso 1.00
F1 F 1.01780 1.18152 0.15386 0.05000 Uiso 1.00
F2 F 0.74630 1.16933 0.08102 0.05000 Uiso 1.00
F3 F 0.98320 1.17819 0.02122 0.05000 Uiso 1.00
F4 F 1.24640 1.11516 0.19167 0.05000 Uiso 1.00
F5 F 1.27490 1.13156 0.06762 0.05000 Uiso 1.00
F6 F 1.22910 1.06743 0.09837 0.05000 Uiso 1.00
F7 F -0.64950 0.80292 0.66866 0.05000 Uiso 1.00
F8 F -0.40830 0.79466 0.76395 0.05000 Uiso 1.00
F9 F -0.59360 0.74302 0.72791 0.05000 Uiso 1.00
F10 F -0.66660 0.72645 0.56797 0.05000 Uiso 1.00
F11 F -0.43170 0.72834 0.50430 0.05000 Uiso 1.00
F12 F -0.59720 0.78352 0.51114 0.05000 Uiso 1.00
H3 H 0.84990 0.99700 0.23210 0.05000 Uiso 1.00
H4 H 0.94190 1.03330 0.12490 0.05000 Uiso 1.00
H6 H 0.79440 1.14190 0.21850 0.05000 Uiso 1.00
H7 H 0.67280 1.10500 0.31880 0.05000 Uiso 1.00
H10 H 0.56100 0.92250 0.49600 0.05000 Uiso 1.00
H11 H 0.21000 1.00280 0.38600 0.05000 Uiso 1.00
H12 H 1.10520 1.09180 -0.04730 0.05000 Uiso 1.00
H13 H 0.95500 1.06870 -0.17490 0.05000 Uiso 1.00
H15 H 0.46580 1.07210 -0.09470 0.05000 Uiso 1.00
H16 H 0.61710 1.09270 0.03450 0.05000 Uiso 1.00
H20 H -0.22600 0.90110 0.61030 0.05000 Uiso 1.00
H21 H -0.39800 0.84820 0.65760 0.05000 Uiso 1.00
H23 H -0.10410 0.76210 0.55520 0.05000 Uiso 1.00
H24 H 0.07390 0.81490 0.51190 0.05000 Uiso 1.00
H29 H -0.06230 0.76380 0.73180 0.05000 Uiso 1.00
H30 H 0.12190 0.71090 0.80100 0.05000 Uiso 1.00
H32 H -0.26030 0.62550 0.70280 0.05000 Uiso 1.00
H33 H -0.43600 0.67790 0.62960 0.05000 Uiso 1.00
H9A H 0.48600 0.85300 0.36600 0.05000 Uiso 1.00
H9B H 0.65900 0.84330 0.34100 0.05000 Uiso 1.00
Mn1 Mn 0.25237 0.92932 0.39854 0.05000 Uiso 1.00
Mn2 Mn 0.72646 0.92635 0.37486 0.05000 Uiso 1.00
Mn3 Mn 1.00000 1.00000 0.50000 0.05000 Uiso 1.00
Mn4 Mn 0.50000 1.00000 0.50000 0.05000 Uiso 1.00
O1 O 0.56040 1.03535 0.38861 0.05000 Uiso 1.00
O2 O 0.79950 0.99240 0.38344 0.05000 Uiso 1.00
O3 O 0.69760 1.04534 -0.28464 0.05000 Uiso 1.00
O4 O 0.42370 1.06543 -0.25272 0.05000 Uiso 1.00
O5 O -0.05240 0.93134 0.49724 0.05000 Uiso 1.00
O6 O 0.20040 0.89112 0.50357 0.05000 Uiso 1.00
O7 O 0.22950 0.63384 0.83220 0.05000 Uiso 1.00
O8 O -0.02630 0.59687 0.83087 0.05000 Uiso 1.00
O9 O 0.62470 0.85859 0.37610 0.05000 Uiso 1.00
O10 O 0.53280 0.93587 0.45348 0.05000 Uiso 1.00
O11 O 0.21920 0.99233 0.43440 0.05000 Uiso 1.00

loop_
_atom_type_symbol
_atom_type_description
_atom_type_scat_dispersion_real
_atom_type_scat_dispersion_imag
_atom_type_scat_source
C C 0.0181 0.0091 'International Tables Vol C Tables 4.2.6.8 and 6.1.1.4'
H H 0.0000 0.0000 'International Tables Vol C Tables 4.2.6.8 and 6.1.1.4'
O O 0.0492 0.0322 'International Tables Vol C Tables 4.2.6.8 and 6.1.1.4'
F F 0.0727 0.0534 'International Tables Vol C Tables 4.2.6.8 and 6.1.1.4'
Mn Mn -0.5299 2.8052 'International Tables Vol C Tables 4.2.6.8 and 6.1.1.4'

loop_
_geom_angle_atom_site_label_1
_geom_angle_atom_site_label_2
_geom_angle_atom_site_label_3
_geom_angle
O3 Mn1 O6 162.94
O3 Mn1 O7 142.49
O3 Mn1 O8 142.93
O3 Mn1 O10 88.56
O3 Mn1 O11 91.67
O6 Mn1 O7 20.53
O6 Mn1 O8 20.42
O6 Mn1 O10 90.16
O6 Mn1 O11 105.22
O7 Mn1 O8 8.24
O7 Mn1 O10 86.16
O7 Mn1 O11 124.91
O8 Mn1 O10 94.40
O8 Mn1 O11 125.39
O10 Mn1 O11 86.26
O2 Mn2 O9 173.12
Mn4 O1 C1 118.22
Mn2 O2 Mn3 106.27
Mn2 O2 C1 127.19
Mn3 O2 C1 118.30
Mn1 O3 C17 42.75
Mn1 O6 C18 110.51
Mn1 O7 C34 91.32
Mn1 O8 C34 22.31
O1 C1 O2 123.51
O1 C1 C2 121.57
O2 C1 C2 114.84
C1 C2 C3 119.90
C1 C2 C7 120.34
C3 C2 C7 119.64
C2 C3 C4 119.78
C3 C4 C5 121.25
C4 C5 C6 118.48
C4 C5 C8 116.91
C6 C5 C8 124.60
C5 C6 C7 120.74
C2 C7 C6 119.94
C5 C8 C9 113.17
C5 C8 C10 107.29
C5 C8 C11 110.59
C9 C8 C10 107.29
C9 C8 C11 105.91
C10 C8 C11 112.64
F1 C9 F2 107.09
F1 C9 F3 107.56
F1 C9 C8 111.99
F2 C9 F3 107.11
F2 C9 C8 110.74
F3 C9 C8 112.09
F4 C10 F5 106.66
F4 C10 F6 106.70
F4 C10 C8 110.76
F5 C10 F6 106.85
F5 C10 C8 113.64
F6 C10 C8 111.83
C8 C11 C12 123.93
C8 C11 C16 117.15
C12 C11 C16 118.80
C11 C12 C13 120.83
C12 C13 C14 120.21
C13 C14 C15 119.11
C13 C14 C17 118.47
C15 C14 C17 122.33
C14 C15 C16 120.70
C11 C16 C15 120.29
O3 C17 O4 125.36
O3 C17 C14 117.86
O4 C17 C14 116.76
O5 C18 O6 123.36
O5 C18 C19 116.16
O6 C18 C19 120.36
C18 C19 C20 120.92
C18 C19 C24 119.55
C20 C19 C24 119.43
C19 C20 C21 120.36
C20 C21 C22 120.33
C21 C22 C23 119.16
C21 C22 C25 122.82
C23 C22 C25 117.92
C22 C23 C24 120.44
C19 C24 C23 120.22
C22 C25 C26 112.66
C22 C25 C27 106.85
C22 C25 C28 111.40
C26 C25 C27 108.42
C26 C25 C28 105.48
C27 C25 C28 112.09
F7 C26 F8 107.30
F7 C26 F9 106.15
F7 C26 C25 112.56
F8 C26 F9 106.99
F8 C26 C25 111.42
F9 C26 C25 112.06
F10 C27 F11 107.97
F10 C27 F12 106.96
F10 C27 C25 113.23
F11 C27 F12 106.75
F11 C27 C25 110.58
F12 C27 C25 111.05
C25 C28 C29 118.01
C25 C28 C33 123.03
C29 C28 C33 118.69
C28 C29 C30 120.94
C29 C30 C31 119.49
C30 C31 C32 119.82
C31 C32 C33 120.29
C28 C33 C32 120.71
O7 C34 O8 120.98
Mn2 O9 H9A 119
Mn2 O9 H9B 114
H9A O9 H9B 101
Mn1 O10 H10 114
Mn1 O11 H11 96

loop_
_geom_bond_atom_site_label_1
_geom_bond_atom_site_label_2
_geom_bond_distance
_geom_bond_site_symmetry_2
_ccdc_geom_bond_type
C1 C2 1.504 . S
C1 O1 1.241 . D
C1 O2 1.300 . S
C2 C3 1.400 . D
C2 C7 1.398 . S
C3 C4 1.386 . S
C3 H3 0.935 . S
C4 C5 1.406 . D
C4 H4 0.934 . S
C5 C6 1.393 . S
C5 C8 1.549 . S
C6 C7 1.402 . D
C6 H6 0.935 . S
C7 H7 0.935 . S
C8 C9 1.559 . S
C8 C10 1.564 . S
C8 C11 1.557 . S
C9 F1 1.353 . S
C9 F2 1.349 . S
C9 F3 1.332 . S
C10 F4 1.351 . S
C10 F5 1.344 . S
C10 F6 1.341 . S
C11 C12 1.389 . S
C11 C16 1.407 . D
C12 C13 1.396 . D
C12 H12 0.935 . S
C13 C14 1.403 . S
C13 H13 0.934 . S
C14 C15 1.388 . D
C14 C17 1.519 . S
C15 C16 1.395 . S
C15 H15 0.935 . S
C16 H16 0.935 . S
C17 O3 1.255 . D
C17 O4 1.280 . S
C18 C19 1.498 . S
C18 O5 1.294 . D
C18 O6 1.252 . S
C19 C20 1.400 . D
C19 C24 1.400 . S
C20 C21 1.393 . S
C20 H20 0.934 . S
C21 C22 1.401 . D
C21 H21 0.934 . S
C22 C23 1.405 . S
C22 C25 1.551 . S
C23 C24 1.392 . D
C23 H23 0.937 . S
C24 H24 0.934 . S
C25 C26 1.557 . S
C25 C27 1.565 . S
C25 C28 1.550 . S
C26 F7 1.357 . S
C26 F8 1.337 . S
C26 F9 1.345 . S
C27 F10 1.336 . S
C27 F11 1.341 . S
C27 F12 1.346 . S
C28 C29 1.408 . D
C28 C33 1.399 . S
C29 C30 1.403 . S
C29 H29 0.936 . S
C30 C31 1.398 . D
C30 H30 0.936 . S
C31 C32 1.402 . S
C31 C34 1.501 . S
C32 C33 1.394 . D
C32 H32 0.935 . S
C33 H33 0.935 . S
C34 O7 1.263 . D
C34 O8 1.278 . S
H10 O10 0.819 . S
H11 O11 0.859 . S
H9A O9 1.016 . S
H9B O9 0.830 . S
Mn1 O6 2.210 . S
Mn1 O10 2.106 . S
Mn1 O11 2.129 . S
Mn1 O3 2.139 3_675 S
Mn1 O7 2.293 4_564 S
Mn2 O2 2.180 . S
Mn2 O9 2.295 . S
Mn2 O10 2.103 . S
Mn2 O4 2.142 3_675 S
Mn2 O8 2.192 4_664 S
O1 Mn4 2.269 . S
O2 Mn3 2.225 . S
O3 Mn1 2.139 3_675 S
O4 Mn2 2.142 3_675 S
O5 Mn3 2.231 1_455 S
O7 Mn1 2.293 4_565 S
O8 Mn2 2.192 4_465 S
O10 Mn4 2.220 . S
O11 Mn3 2.099 1_455 S
O11 Mn4 2.166 . S
Mn3 O11 2.099 1_655 S
Mn3 O11 2.099 3_676 S
Mn3 O2 2.225 3_776 S
Mn3 O5 2.231 1_655 S
Mn3 O5 2.231 3_676 S
Mn4 O10 2.220 3_676 S
Mn4 O11 2.166 3_676 S
Mn4 O1 2.269 3_676 S
